data_1566016
loop_
_publ_author_name
'Yadav, Archana'
Somnath,
'Ahmad, Musheer'
'Ahmad Siddiqui, Kafeel'

_publ_section_title
;
 Luminescent properties of activated forms of rigid ligand
 Cd(II)-coordination polymers sustained by hydrogen bond
;
_journal_name_full 'Inorganica Chimica Acta'
_journal_page_first 120660
_journal_paper_doi 10.1016/j.ica.2021.120660
_journal_volume 529
_journal_year 2022
_chemical_formula_moiety 'C9 H5 Cd O7, 2(H2 O), C7 H8 N2'
_chemical_formula_sum 'C16 H17 Cd N2 O9'
_chemical_formula_weight 493.73
_space_group_crystal_system monoclinic
_space_group_IT_number 14
_space_group_name_Hall '-P 2ybc'
_space_group_name_H-M_alt 'P 1 21/c 1'
_symmetry_Int_Tables_number 14
_atom_sites_solution_primary iterative
_cell_angle_alpha 90
_cell_angle_beta 102.151(2)
_cell_angle_gamma 90
_cell_formula_units_Z 4
_cell_length_a 10.1392(7)
_cell_length_b 11.9917(8)
_cell_length_c 14.7623(9)
_cell_measurement_reflns_used 9693
_cell_measurement_temperature 100(2)
_cell_measurement_theta_max 21.99
_cell_measurement_theta_min 2.67
_cell_volume 1754.7(2)
_computing_cell_refinement 'SAINT V8.38A (?, 2016)'
_computing_data_reduction 'SAINT V8.38A (?, 2016)'
_computing_molecular_graphics 'Olex2 (Dolomanov et al., 2009)'
_computing_publication_material 'Olex2 (Dolomanov et al., 2009)'
_computing_structure_refinement 'olex2.refine (Bourhis et al., 2015)'
_computing_structure_solution 'olex2.solve (Bourhis et al., 2015)'
_diffrn_ambient_temperature 100(2)
_diffrn_measured_fraction_theta_full 0.9994
_diffrn_measured_fraction_theta_max 0.9994
_diffrn_measurement_device_type 'Bruker APEX-II CCD'
_diffrn_measurement_method '\f and \w scans'
_diffrn_radiation_type 'Mo K\a'
_diffrn_radiation_wavelength 0.71073
_diffrn_reflns_av_R_equivalents 0.0864
_diffrn_reflns_av_unetI/netI 0.0462
_diffrn_reflns_limit_h_max 13
_diffrn_reflns_limit_h_min -13
_diffrn_reflns_limit_k_max 16
_diffrn_reflns_limit_k_min -16
_diffrn_reflns_limit_l_max 19
_diffrn_reflns_limit_l_min -19
_diffrn_reflns_number 36761
_diffrn_reflns_theta_full 25.0486
_diffrn_reflns_theta_max 25.05
_diffrn_reflns_theta_min 2.67
_diffrn_standards_number 0
_exptl_absorpt_coefficient_mu 1.301
_exptl_absorpt_correction_T_max 0.7457
_exptl_absorpt_correction_T_min 0.6265
_exptl_absorpt_correction_type multi-scan
_exptl_absorpt_process_details
;
SADABS-2016/2 (Bruker,2016/2) was used for absorption correction.
wR2(int) was 0.1629 before and 0.0727 after correction.
The Ratio of minimum to maximum transmission is 0.8402.
The \l/2 correction factor is Not present.
;
_exptl_crystal_colour colourless
_exptl_crystal_colour_primary colourless
_exptl_crystal_density_diffrn 1.8688
_exptl_crystal_description block
_exptl_crystal_F_000 985.3610
_exptl_crystal_size_max 0.39
_exptl_crystal_size_mid 0.27
_exptl_crystal_size_min 0.19
_refine_diff_density_max 0.5615
_refine_diff_density_min -0.6501
_refine_diff_density_rms 0.1375
_refine_ls_d_res_high 0.8393
_refine_ls_d_res_low 7.6400
_refine_ls_goodness_of_fit_ref 1.0975
_refine_ls_hydrogen_treatment mixed
_refine_ls_matrix_type full
_refine_ls_number_constraints 30
_refine_ls_number_parameters 260
_refine_ls_number_reflns 3105
_refine_ls_number_restraints 0
_refine_ls_restrained_S_all 1.0975
_refine_ls_R_factor_all 0.0380
_refine_ls_R_factor_gt 0.0275
_refine_ls_shift/su_max 0.0002
_refine_ls_shift/su_mean 0.0000
_refine_ls_structure_factor_coef Fsqd
_refine_ls_weighting_details 'w=1/[\s^2^(Fo^2^)+(0.0148P)^2^+3.9113P] where P=(Fo^2^+2Fc^2^)/3'
_refine_ls_weighting_scheme calc
_refine_ls_wR_factor_gt 0.0570
_refine_ls_wR_factor_ref 0.0642
_reflns_Friedel_coverage 0.0
_reflns_limit_h_max 11
_reflns_limit_h_min -12
_reflns_limit_k_max 14
_reflns_limit_k_min 0
_reflns_limit_l_max 17
_reflns_limit_l_min 0
_reflns_number_gt 2658
_reflns_number_total 3105
_reflns_threshold_expression I>=2u(I)
_cod_data_source_file ICA-2022-529-120660.cif
_cod_data_source_block PD89
_cod_database_code 1566016
_olex2_refinement_description
;
1. Fixed Uiso
 At 1.2 times of:
  All C(H) groups, All C(H,H) groups, All N(H) groups
 At 1.5 times of:
  All O(H,H) groups
2.a Free rotating group:
 O8(H8a,H8b), O9(H9a,H9b)
2.b Rotating group:
 O7(H7a,H7b)
2.c Secondary CH2 refined with riding coordinates:
 C13(H13a,H13b)
2.d Aromatic/amide H refined with riding coordinates:
 C3(H3), C6(H6), C8(H8), N2(H2), C16(H16), C10(H10), C15(H15), C12(H12),
 C11(H11)
;

loop_
_space_group_symop_id
_space_group_symop_operation_xyz
1 x,y,z
2 -x,y+1/2,-z+1/2
3 -x,-y,-z
4 x,-y-1/2,z-1/2

loop_
_atom_site_label
_atom_site_type_symbol
_atom_site_fract_x
_atom_site_fract_y
_atom_site_fract_z
_atom_site_U_iso_or_equiv
_atom_site_adp_type
_atom_site_occupancy
_atom_site_refinement_flags_posn
Cd1 Cd 0.69203(2) 0.92227(2) 0.557542(16) 0.01021(8) Uani 1.000000 .
O2 O 0.5406(2) 0.8114(2) 0.60074(16) 0.0148(5) Uani 1.000000 .
O3 O 0.4002(2) 0.5284(2) 0.79610(16) 0.0169(5) Uani 1.000000 .
O8 O 0.7000(3) 0.7443(2) 0.27643(18) 0.0234(6) Uani 1.000000 .
O5 O -0.0936(2) 0.8949(2) 0.52969(16) 0.0138(5) Uani 1.000000 .
O4 O 0.1939(2) 0.5332(2) 0.82308(16) 0.0172(6) Uani 1.000000 .
O6 O -0.1501(2) 0.7810(2) 0.63321(16) 0.0162(5) Uani 1.000000 .
O1 O 0.3922(2) 0.9102(2) 0.50087(17) 0.0187(6) Uani 1.000000 .
O9 O -0.0527(3) 0.8756(2) 0.34971(17) 0.0206(6) Uani 1.000000 .
N2 N 0.5902(3) 0.4578(3) 0.6998(2) 0.0200(7) Uani 1.000000 .
N1 N 0.7789(3) 0.4130(3) 0.66481(19) 0.0160(7) Uani 1.000000 .
C7 C 0.2418(3) 0.6532(3) 0.7059(2) 0.0119(7) Uani 1.000000 .
O7 O 0.6233(3) 0.8681(3) 0.40586(19) 0.0417(9) Uani 1.000000 .
C8 C 0.3413(3) 0.7025(3) 0.6679(2) 0.0121(7) Uani 1.000000 .
C16 C 0.8786(4) 0.5324(3) 0.5209(3) 0.0206(8) Uani 1.000000 .
C1 C 0.4207(3) 0.8422(3) 0.5658(2) 0.0135(7) Uani 1.000000 .
C5 C -0.0651(3) 0.8190(3) 0.5907(2) 0.0117(7) Uani 1.000000 .
C9 C 0.2809(3) 0.5655(3) 0.7791(2) 0.0142(7) Uani 1.000000 .
C10 C 0.7219(4) 0.4774(3) 0.7190(3) 0.0195(8) Uani 1.000000 .
C2 C 0.3108(3) 0.7889(3) 0.6042(2) 0.0118(7) Uani 1.000000 .
C4 C 0.0775(3) 0.7767(3) 0.6151(2) 0.0121(7) Uani 1.000000 .
C14 C 0.9587(4) 0.4547(3) 0.5772(2) 0.0160(8) Uani 1.000000 .
C6 C 0.1101(3) 0.6908(3) 0.6794(2) 0.0135(7) Uani 1.000000 .
C3 C 0.1779(3) 0.8258(3) 0.5772(2) 0.0119(7) Uani 1.000000 .
C15 C 1.0800(4) 0.4224(3) 0.5559(2) 0.0184(8) Uani 1.000000 .
C12 C 0.6797(4) 0.3493(4) 0.6105(3) 0.0270(10) Uani 1.000000 .
C13 C 0.9232(4) 0.4073(3) 0.6643(3) 0.0210(8) Uani 1.000000 .
C11 C 0.5621(4) 0.3779(3) 0.6326(3) 0.0256(9) Uani 1.000000 .
H3 H 0.1560(3) 0.8843(3) 0.5332(2) 0.0143(9) Uiso 1.000000 R
H6 H 0.0414(3) 0.6577(3) 0.7053(2) 0.0162(9) Uiso 1.000000 R
H8 H 0.4318(3) 0.6768(3) 0.6857(2) 0.0145(9) Uiso 1.000000 R
H2 H 0.5305(3) 0.4909(3) 0.7261(2) 0.0240(8) Uiso 1.000000 R
H7a H 0.6876(13) 0.877(3) 0.3778(7) 0.0626(13) Uiso 1.000000 GR
H7b H 0.562(3) 0.912(2) 0.3788(7) 0.0626(13) Uiso 1.000000 GR
H16 H 0.7952(4) 0.5550(3) 0.5347(3) 0.0248(10) Uiso 1.000000 R
H10 H 0.7676(4) 0.5287(3) 0.7638(3) 0.0234(10) Uiso 1.000000 R
H15 H 1.1354(4) 0.3692(3) 0.5937(2) 0.0220(9) Uiso 1.000000 R
H12 H 0.6921(4) 0.2954(4) 0.5659(3) 0.0324(11) Uiso 1.000000 R
H13a H 0.9740(4) 0.4487(3) 0.7186(3) 0.0252(10) Uiso 1.000000 R
H13b H 0.9525(4) 0.3285(3) 0.6710(3) 0.0252(10) Uiso 1.000000 R
H11 H 0.4757(4) 0.3481(3) 0.6064(3) 0.0307(11) Uiso 1.000000 R
H8a H 0.7751(18) 0.762(4) 0.264(2) 0.0351(9) Uiso 1.000000 G
H8b H 0.646(3) 0.724(4) 0.2272(13) 0.0351(9) Uiso 1.000000 G
H9a H -0.061(3) 0.887(3) 0.4051(10) 0.0310(9) Uiso 1.000000 G
H9b H 0.023(2) 0.905(3) 0.347(2) 0.0310(9) Uiso 1.000000 G

loop_
_atom_site_aniso_label
_atom_site_aniso_U_11
_atom_site_aniso_U_22
_atom_site_aniso_U_33
_atom_site_aniso_U_12
_atom_site_aniso_U_13
_atom_site_aniso_U_23
Cd1 0.00755(13) 0.01143(14) 0.01168(14) 0.00017(10) 0.00210(9) 0.00059(11)
O2 0.0075(12) 0.0170(13) 0.0193(13) -0.0022(10) 0.0017(10) 0.0021(11)
O3 0.0099(13) 0.0220(14) 0.0181(13) 0.0032(11) 0.0012(10) 0.0039(11)
O8 0.0131(14) 0.0349(17) 0.0224(14) -0.0032(12) 0.0041(11) -0.0102(13)
O5 0.0097(12) 0.0185(13) 0.0130(12) 0.0033(10) 0.0020(10) 0.0025(11)
O4 0.0129(13) 0.0227(14) 0.0165(13) -0.0002(11) 0.0038(10) 0.0078(11)
O6 0.0097(12) 0.0196(13) 0.0208(14) 0.0018(10) 0.0064(10) 0.0068(11)
O1 0.0141(13) 0.0175(13) 0.0258(14) 0.0016(11) 0.0070(11) 0.0100(12)
O9 0.0165(14) 0.0318(16) 0.0153(14) -0.0068(12) 0.0072(11) -0.0028(12)
N2 0.0151(17) 0.0248(18) 0.0203(17) 0.0036(13) 0.0044(13) 0.0027(14)
N1 0.0163(16) 0.0195(17) 0.0130(15) -0.0012(13) 0.0051(12) 0.0009(13)
C7 0.0124(18) 0.0124(17) 0.0102(17) 0.0007(14) 0.0012(14) 0.0000(14)
O7 0.0186(16) 0.079(2) 0.0229(16) 0.0242(16) -0.0050(12) -0.0201(16)
C8 0.0092(17) 0.0143(18) 0.0114(17) 0.0017(14) -0.0009(13) -0.0023(15)
C16 0.016(2) 0.023(2) 0.023(2) 0.0004(16) 0.0036(16) -0.0031(17)
C1 0.0128(19) 0.0110(18) 0.0164(19) 0.0010(14) 0.0026(14) -0.0039(15)
C5 0.0100(17) 0.0139(18) 0.0110(18) -0.0016(14) 0.0017(14) -0.0032(15)
C9 0.0149(19) 0.0141(18) 0.0128(18) -0.0011(15) 0.0009(14) -0.0019(15)
C10 0.023(2) 0.018(2) 0.0171(19) 0.0036(16) 0.0033(16) 0.0018(16)
C2 0.0125(18) 0.0115(18) 0.0118(17) -0.0032(14) 0.0036(14) -0.0027(14)
C4 0.0096(17) 0.0171(18) 0.0100(17) -0.0008(14) 0.0028(13) -0.0035(15)
C14 0.0166(19) 0.0167(19) 0.0142(18) -0.0044(15) 0.0020(15) -0.0038(15)
C6 0.0109(18) 0.0174(19) 0.0125(18) -0.0022(14) 0.0033(14) -0.0010(15)
C3 0.0129(18) 0.0090(17) 0.0132(18) 0.0003(14) 0.0012(14) -0.0003(14)
C15 0.019(2) 0.0194(19) 0.0151(18) 0.0013(16) 0.0003(15) 0.0031(16)
C12 0.027(2) 0.032(2) 0.023(2) -0.0082(19) 0.0053(18) -0.0118(19)
C13 0.019(2) 0.025(2) 0.019(2) 0.0003(16) 0.0038(16) 0.0022(17)
C11 0.022(2) 0.030(2) 0.024(2) -0.0099(18) 0.0033(17) -0.0025(19)

loop_
_atom_type_symbol
_atom_type_scat_dispersion_real
_atom_type_scat_dispersion_imag
_atom_type_scat_Cromer_Mann_a1
_atom_type_scat_Cromer_Mann_a2
_atom_type_scat_Cromer_Mann_a3
_atom_type_scat_Cromer_Mann_a4
_atom_type_scat_Cromer_Mann_b1
_atom_type_scat_Cromer_Mann_b2
_atom_type_scat_Cromer_Mann_b3
_atom_type_scat_Cromer_Mann_b4
_atom_type_scat_Cromer_Mann_c
_atom_type_scat_source
_atom_type_scat_dispersion_source
H 0.00000 0.00000 0.49300 0.32291 0.14019 0.04081 10.51090 26.12570 3.14236 57.79970 0.0030380000826 'International Tables Volume C Table 6.1.1.4 (pp. 500-502)' 'Henke, Gullikson and Davis, At. Data and Nucl. Data Tables, 1993, 54, 2'
C 0.00347 0.00161 2.31000 1.02000 1.58860 0.86500 20.84390 10.20750 0.56870 51.65120 0.215599998832 'International Tables Volume C Table 6.1.1.4 (pp. 500-502)' 'Henke, Gullikson and Davis, At. Data and Nucl. Data Tables, 1993, 54, 2'
Cd -0.80532 1.22853 19.22140 17.64440 4.46100 1.60290 0.59460 6.90890 24.70080 87.48250 5.06939983368 'International Tables Volume C Table 6.1.1.4 (pp. 500-502)' 'Henke, Gullikson and Davis, At. Data and Nucl. Data Tables, 1993, 54, 2'
O 0.01158 0.00611 3.04850 2.28680 1.54630 0.86700 13.27710 5.70110 0.32390 32.90890 0.250800013542 'International Tables Volume C Table 6.1.1.4 (pp. 500-502)' 'Henke, Gullikson and Davis, At. Data and Nucl. Data Tables, 1993, 54, 2'
N 0.00653 0.00323 12.21260 3.13220 2.01250 1.16630 0.00570 9.89330 28.99750 0.58260 -11.5290002823 'International Tables Volume C Table 6.1.1.4 (pp. 500-502)' 'Henke, Gullikson and Davis, At. Data and Nucl. Data Tables, 1993, 54, 2'

loop_
_geom_angle_atom_site_label_1
_geom_angle_atom_site_label_2
_geom_angle_atom_site_label_3
_geom_angle
_geom_angle_site_symmetry_1
_geom_angle_site_symmetry_3
O5 Cd1 O2 134.09(8) 1_655 .
O4 Cd1 O2 112.94(9) 2_656 .
O4 Cd1 O5 83.09(8) 2_656 1_655
O6 Cd1 O2 83.08(8) 1_655 .
O6 Cd1 O5 55.42(8) 1_655 1_655
O6 Cd1 O4 82.86(9) 1_655 2_656
O1 Cd1 O2 114.14(8) 3_676 .
O1 Cd1 O5 110.37(8) 3_676 1_655
O1 Cd1 O4 82.46(9) 3_676 2_656
O1 Cd1 O6 160.79(8) 3_676 1_655
O7 Cd1 O2 91.41(11) . .
O7 Cd1 O5 83.70(9) . 1_655
O7 Cd1 O4 155.00(11) . 2_656
O7 Cd1 O6 106.63(10) . 1_655
O7 Cd1 O1 82.39(11) . 3_676
C5 Cd1 O2 109.35(9) 1_655 .
C5 Cd1 O5 27.93(9) 1_655 1_655
C5 Cd1 O4 80.54(9) 1_655 2_656
C5 Cd1 O6 27.57(9) 1_655 1_655
C5 Cd1 O1 136.50(9) 1_655 3_676
C5 Cd1 O7 97.17(10) 1_655 .
C1 O2 Cd1 111.7(2) . .
H8b O8 H8a 109.5 . .
C5 O5 Cd1 93.31(19) . 1_455
C9 O4 Cd1 106.1(2) . 2_646
C5 O6 Cd1 88.4(2) . 1_455
C1 O1 Cd1 151.1(2) . 3_676
H9b O9 H9a 104.5 . .
C11 N2 C10 109.1(3) . .
H2 N2 C10 125.5(2) . .
H2 N2 C11 125.5(2) . .
C12 N1 C10 108.4(3) . .
C13 N1 C10 126.2(3) . .
C13 N1 C12 125.3(3) . .
C9 C7 C8 119.1(3) . .
C6 C7 C8 119.1(3) . .
C6 C7 C9 121.7(3) . .
H7a O7 Cd1 109.4 . .
H7b O7 Cd1 108.9 . .
H7b O7 H7a 104.5 . .
C2 C8 C7 120.9(3) . .
H8 C8 C7 119.5(2) . .
H8 C8 C2 119.5(2) . .
C15 C16 C14 120.5(3) 3_766 .
H16 C16 C14 119.8(2) . .
H16 C16 C15 119.8(2) . 3_766
O1 C1 O2 123.4(3) . .
C2 C1 O2 116.6(3) . .
C2 C1 O1 120.0(3) . .
O5 C5 Cd1 58.76(16) . 1_455
O6 C5 Cd1 64.00(17) . 1_455
O6 C5 O5 122.5(3) . .
C4 C5 Cd1 172.0(2) . 1_455
C4 C5 O5 118.4(3) . .
C4 C5 O6 119.1(3) . .
O4 C9 O3 122.3(3) . .
C7 C9 O3 119.1(3) . .
C7 C9 O4 118.6(3) . .
N1 C10 N2 108.3(3) . .
H10 C10 N2 125.8(2) . .
H10 C10 N1 125.8(2) . .
C1 C2 C8 119.8(3) . .
C3 C2 C8 119.7(3) . .
C3 C2 C1 120.5(3) . .
C6 C4 C5 119.4(3) . .
C3 C4 C5 120.6(3) . .
C3 C4 C6 119.9(3) . .
C15 C14 C16 119.0(3) . .
C13 C14 C16 123.0(3) . .
C13 C14 C15 117.9(3) . .
C4 C6 C7 120.7(3) . .
H6 C6 C7 119.7(2) . .
H6 C6 C4 119.66(19) . .
C4 C3 C2 119.7(3) . .
H3 C3 C2 120.17(19) . .
H3 C3 C4 120.2(2) . .
C14 C15 C16 120.5(3) . 3_766
H15 C15 C16 119.7(2) . 3_766
H15 C15 C14 119.7(2) . .
C11 C12 N1 107.1(3) . .
H12 C12 N1 126.5(2) . .
H12 C12 C11 126.5(2) . .
C14 C13 N1 113.7(3) . .
H13a C13 N1 108.82(19) . .
H13a C13 C14 108.8(2) . .
H13b C13 N1 108.8(2) . .
H13b C13 C14 108.8(2) . .
H13b C13 H13a 107.7 . .
C12 C11 N2 107.2(3) . .
H11 C11 N2 126.4(2) . .
H11 C11 C12 126.4(2) . .

loop_
_geom_bond_atom_site_label_1
_geom_bond_atom_site_label_2
_geom_bond_distance
_geom_bond_site_symmetry_2
Cd1 O2 2.224(2) .
Cd1 O5 2.319(2) 1_655
Cd1 O4 2.314(2) 2_656
Cd1 O6 2.435(2) 1_655
Cd1 O1 2.280(2) 3_676
Cd1 O7 2.294(3) .
Cd1 C5 2.708(3) 1_655
O2 C1 1.270(4) .
O3 C9 1.263(4) .
O8 H8a 0.8500 .
O8 H8b 0.8500 .
O5 C5 1.270(4) .
O4 C9 1.261(4) .
O6 C5 1.254(4) .
O1 C1 1.245(4) .
O9 H9a 0.8500 .
O9 H9b 0.8500 .
N2 C10 1.326(5) .
N2 C11 1.365(5) .
N2 H2 0.8800 .
N1 C10 1.328(5) .
N1 C12 1.377(5) .
N1 C13 1.466(4) .
C7 C8 1.386(5) .
C7 C9 1.500(5) .
C7 C6 1.386(5) .
O7 H7a 0.8500 .
O7 H7b 0.8500 .
C8 C2 1.390(5) .
C8 H8 0.9500 .
C16 C14 1.391(5) .
C16 C15 1.398(5) 3_766
C16 H16 0.9500 .
C1 C2 1.497(5) .
C5 C4 1.502(5) .
C10 H10 0.9500 .
C2 C3 1.395(5) .
C4 C6 1.392(5) .
C4 C3 1.391(5) .
C14 C15 1.387(5) .
C14 C13 1.516(5) .
C6 H6 0.9500 .
C3 H3 0.9500 .
C15 H15 0.9500 .
C12 C11 1.345(5) .
C12 H12 0.9500 .
C13 H13a 0.9900 .
C13 H13b 0.9900 .
C11 H11 0.9500 .
